data_7037350
loop_
_publ_author_name
'Blahut, Jan'
'Hermann, Petr'
'G\'alisov\'a, Andrea'
'Herynek, V\'it'
'C\'isa\<rov\'a, Ivana'
'To\<sner, Zden\<ek'
'Kotek, Jan'

_publ_section_title
;
 Nickel(ii) complexes of N-CH2CF3 cyclam derivatives as contrast agents
 for (19)F magnetic resonance imaging.
;
_journal_issue 2
_journal_name_full 'Dalton transactions (Cambridge, England : 2003)'
_journal_page_first 474
_journal_page_last 478
_journal_paper_doi 10.1039/c5dt04138d
_journal_volume 45
_journal_year 2015
_chemical_compound_source 'synthesized by the authors'
_chemical_formula_moiety 'C14 H28 F6 N4, 2(Cl), 2(H2 O)'
_chemical_formula_sum 'C14 H32 Cl2 F6 N4 O2'
_chemical_formula_weight 473.34
_chemical_name_systematic
; 
 ? 
;
_space_group_IT_number 14
_symmetry_cell_setting monoclinic
_symmetry_space_group_name_Hall '-P 2yn'
_symmetry_space_group_name_H-M 'P 1 21/n 1'
_atom_sites_solution_hydrogens difmap
_atom_sites_solution_primary direct
_atom_sites_solution_secondary difmap
_audit_creation_method SHELXL-97
_audit_update_record
;
2015-10-08 deposited with the CCDC.
2015-11-18 downloaded from the CCDC.
;
_cell_angle_alpha 90.00
_cell_angle_beta 105.367(2)
_cell_angle_gamma 90.00
_cell_formula_units_Z 2
_cell_length_a 9.5863(6)
_cell_length_b 9.4059(7)
_cell_length_c 11.7418(8)
_cell_measurement_reflns_used 9378
_cell_measurement_temperature 150(2)
_cell_measurement_theta_max 27.52
_cell_measurement_theta_min 2.72
_cell_volume 1020.88(12)
_computing_cell_refinement 'SAINT V8.27B (Bruker AXS Inc., 2012)'
_computing_data_collection 'Bruker Instrument Service v2012.12.0.3'
_computing_data_reduction 'SAINT V8.27B (Bruker AXS Inc., 2012)'
_computing_structure_refinement 'SHELXL-97 (Sheldrick, 2008)'
_computing_structure_solution 'SHELXS-97 (Sheldrick, 2008)'
_diffrn_ambient_temperature 150(2)
_diffrn_detector_area_resol_mean 8.3333
_diffrn_measured_fraction_theta_full 1.000
_diffrn_measured_fraction_theta_max 1.000
_diffrn_measurement_device_type 'Bruker APEX-II CCD'
_diffrn_measurement_method '\f and \w scans'
_diffrn_radiation_monochromator graphite
_diffrn_radiation_source 'fine-focus sealed tube'
_diffrn_radiation_type MoK\a
_diffrn_radiation_wavelength 0.71073
_diffrn_reflns_av_R_equivalents 0.0168
_diffrn_reflns_av_sigmaI/netI 0.0113
_diffrn_reflns_limit_h_max 12
_diffrn_reflns_limit_h_min -12
_diffrn_reflns_limit_k_max 12
_diffrn_reflns_limit_k_min -12
_diffrn_reflns_limit_l_max 15
_diffrn_reflns_limit_l_min -15
_diffrn_reflns_number 13320
_diffrn_reflns_theta_full 27.49
_diffrn_reflns_theta_max 27.49
_diffrn_reflns_theta_min 2.45
_diffrn_standards_number 0
_exptl_absorpt_coefficient_mu 0.390
_exptl_absorpt_correction_T_max 0.89
_exptl_absorpt_correction_T_min 0.83
_exptl_absorpt_correction_type multi-scan
_exptl_absorpt_process_details 'SADABS V2014/4 (Bruker AXS Inc.)'
_exptl_crystal_colour colourless
_exptl_crystal_density_diffrn 1.540
_exptl_crystal_density_method 'not measured'
_exptl_crystal_description prism
_exptl_crystal_F_000 496
_exptl_crystal_size_max 0.516
_exptl_crystal_size_mid 0.394
_exptl_crystal_size_min 0.311
_refine_diff_density_max 0.512
_refine_diff_density_min -0.407
_refine_diff_density_rms 0.051
_refine_ls_extinction_method none
_refine_ls_goodness_of_fit_ref 1.039
_refine_ls_hydrogen_treatment constr
_refine_ls_matrix_type full
_refine_ls_number_parameters 127
_refine_ls_number_reflns 2354
_refine_ls_number_restraints 0
_refine_ls_restrained_S_all 1.039
_refine_ls_R_factor_all 0.0354
_refine_ls_R_factor_gt 0.0324
_refine_ls_shift/su_max 0.000
_refine_ls_shift/su_mean 0.000
_refine_ls_structure_factor_coef Fsqd
_refine_ls_weighting_details 'calc w=1/[\s^2^(Fo^2^)+(0.0325P)^2^+0.8844P] where P=(Fo^2^+2Fc^2^)/3'
_refine_ls_weighting_scheme calc
_refine_ls_wR_factor_gt 0.0787
_refine_ls_wR_factor_ref 0.0814
_reflns_number_gt 2157
_reflns_number_total 2354
_reflns_threshold_expression >2sigma(I)
_cod_data_source_file c5dt04138d2.cif
_cod_data_source_block tfe2cam
_cod_depositor_comments 'Adding full bibliography for 7037346--7037351.cif.'
_cod_original_sg_symbol_H-M 'P 21/n'
_cod_database_code 7037350

loop_
_symmetry_equiv_pos_as_xyz
'x, y, z'
'-x+1/2, y+1/2, -z+1/2'
'-x, -y, -z'
'x-1/2, -y-1/2, z-1/2'

loop_
_atom_site_label
_atom_site_type_symbol
_atom_site_fract_x
_atom_site_fract_y
_atom_site_fract_z
_atom_site_U_iso_or_equiv
_atom_site_adp_type
_atom_site_occupancy
_atom_site_symmetry_multiplicity
_atom_site_calc_flag
_atom_site_refinement_flags
N1 N 0.15441(12) 0.64360(12) 0.42918(10) 0.0156(2) Uani 1 1 d .
C2 C 0.03104(15) 0.73406(15) 0.36971(12) 0.0179(3) Uani 1 1 d .
H21 H -0.0318 0.6806 0.3030 0.021 Uiso 1 1 calc R
H22 H 0.0678 0.8188 0.3369 0.021 Uiso 1 1 calc R
C3 C -0.05858(15) 0.78237(14) 0.45164(12) 0.0178(3) Uani 1 1 d .
H31 H 0.0041 0.8334 0.5200 0.021 Uiso 1 1 calc R
H32 H -0.1348 0.8488 0.4091 0.021 Uiso 1 1 calc R
N4 N -0.12686(12) 0.65778(12) 0.49434(10) 0.0154(2) Uani 1 1 d .
H41 H -0.0550 0.5969 0.5335 0.018 Uiso 1 1 calc R
H42 H -0.1828 0.6099 0.4300 0.018 Uiso 1 1 calc R
C5 C -0.21887(15) 0.69543(15) 0.57463(13) 0.0190(3) Uani 1 1 d .
H51 H -0.2880 0.7709 0.5375 0.023 Uiso 1 1 calc R
H52 H -0.1567 0.7334 0.6497 0.023 Uiso 1 1 calc R
C6 C -0.30232(15) 0.56721(16) 0.60082(13) 0.0212(3) Uani 1 1 d .
H61 H -0.3704 0.5360 0.5260 0.025 Uiso 1 1 calc R
H62 H -0.3608 0.5979 0.6544 0.025 Uiso 1 1 calc R
C7 C -0.21108(16) 0.43934(15) 0.65646(12) 0.0194(3) Uani 1 1 d .
H71 H -0.1286 0.4731 0.7208 0.023 Uiso 1 1 calc R
H72 H -0.2707 0.3761 0.6919 0.023 Uiso 1 1 calc R
C8 C 0.26492(15) 0.71599(15) 0.52021(12) 0.0172(3) Uani 1 1 d .
H81 H 0.3367 0.6438 0.5596 0.021 Uiso 1 1 calc R
H82 H 0.2180 0.7521 0.5801 0.021 Uiso 1 1 calc R
C9 C 0.34694(15) 0.83831(16) 0.48451(12) 0.0204(3) Uani 1 1 d .
F1 F 0.45112(11) 0.88352(12) 0.57660(9) 0.0377(3) Uani 1 1 d .
F2 F 0.26447(13) 0.95036(12) 0.44499(15) 0.0650(5) Uani 1 1 d .
F3 F 0.41203(15) 0.80671(15) 0.40174(11) 0.0600(4) Uani 1 1 d .
Cl1 Cl 0.87862(4) 0.08267(4) 0.23407(3) 0.02150(10) Uani 1 1 d .
O1W O 0.40453(11) 0.09257(11) 0.79596(9) 0.0222(2) Uani 1 1 d .
H11W H 0.3223 0.0539 0.7739 0.027 Uiso 1 1 d R
H12W H 0.3935 0.1772 0.7683 0.027 Uiso 1 1 d R

loop_
_atom_site_aniso_label
_atom_site_aniso_U_11
_atom_site_aniso_U_22
_atom_site_aniso_U_33
_atom_site_aniso_U_23
_atom_site_aniso_U_13
_atom_site_aniso_U_12
N1 0.0182(5) 0.0158(5) 0.0128(5) -0.0007(4) 0.0039(4) -0.0028(4)
C2 0.0218(7) 0.0166(6) 0.0141(6) 0.0033(5) 0.0026(5) -0.0027(5)
C3 0.0221(6) 0.0121(6) 0.0178(6) 0.0015(5) 0.0029(5) -0.0007(5)
N4 0.0177(5) 0.0130(5) 0.0157(5) -0.0009(4) 0.0048(4) 0.0006(4)
C5 0.0181(6) 0.0190(7) 0.0209(7) -0.0039(5) 0.0070(5) 0.0035(5)
C6 0.0174(6) 0.0257(7) 0.0228(7) -0.0050(6) 0.0095(5) -0.0013(5)
C7 0.0246(7) 0.0210(7) 0.0153(6) -0.0025(5) 0.0097(5) -0.0056(5)
C8 0.0193(6) 0.0180(6) 0.0138(6) -0.0001(5) 0.0037(5) -0.0046(5)
C9 0.0211(7) 0.0203(7) 0.0190(7) -0.0008(5) 0.0041(5) -0.0048(5)
F1 0.0388(6) 0.0424(6) 0.0268(5) -0.0037(4) 0.0002(4) -0.0253(5)
F2 0.0372(6) 0.0215(5) 0.1188(13) 0.0267(7) -0.0101(7) -0.0066(5)
F3 0.0774(9) 0.0674(9) 0.0549(7) -0.0340(6) 0.0518(7) -0.0508(7)
Cl1 0.02375(18) 0.01699(17) 0.02009(18) -0.00054(12) -0.00061(13) -0.00097(12)
O1W 0.0213(5) 0.0190(5) 0.0245(5) 0.0016(4) 0.0029(4) 0.0016(4)

loop_
_atom_type_symbol
_atom_type_description
_atom_type_scat_dispersion_real
_atom_type_scat_dispersion_imag
_atom_type_scat_source
C C 0.0033 0.0016 'International Tables Vol C Tables 4.2.6.8 and 6.1.1.4'
H H 0.0000 0.0000 'International Tables Vol C Tables 4.2.6.8 and 6.1.1.4'
N N 0.0061 0.0033 'International Tables Vol C Tables 4.2.6.8 and 6.1.1.4'
O O 0.0106 0.0060 'International Tables Vol C Tables 4.2.6.8 and 6.1.1.4'
F F 0.0171 0.0103 'International Tables Vol C Tables 4.2.6.8 and 6.1.1.4'
Cl Cl 0.1484 0.1585 'International Tables Vol C Tables 4.2.6.8 and 6.1.1.4'

loop_
_geom_angle_atom_site_label_1
_geom_angle_atom_site_label_2
_geom_angle_atom_site_label_3
_geom_angle
_geom_angle_site_symmetry_1
_geom_angle_site_symmetry_3
C8 N1 C2 114.42(11) . .
C8 N1 C7 114.61(11) . 3_566
C2 N1 C7 111.97(10) . 3_566
N1 C2 C3 112.96(11) . .
N1 C2 H21 109.0 . .
C3 C2 H21 109.0 . .
N1 C2 H22 109.0 . .
C3 C2 H22 109.0 . .
H21 C2 H22 107.8 . .
N4 C3 C2 110.48(11) . .
N4 C3 H31 109.6 . .
C2 C3 H31 109.6 . .
N4 C3 H32 109.6 . .
C2 C3 H32 109.6 . .
H31 C3 H32 108.1 . .
C3 N4 C5 114.24(11) . .
C3 N4 H41 108.7 . .
C5 N4 H41 108.7 . .
C3 N4 H42 108.7 . .
C5 N4 H42 108.7 . .
H41 N4 H42 107.6 . .
N4 C5 C6 111.66(11) . .
N4 C5 H51 109.3 . .
C6 C5 H51 109.3 . .
N4 C5 H52 109.3 . .
C6 C5 H52 109.3 . .
H51 C5 H52 107.9 . .
C5 C6 C7 115.96(11) . .
C5 C6 H61 108.3 . .
C7 C6 H61 108.3 . .
C5 C6 H62 108.3 . .
C7 C6 H62 108.3 . .
H61 C6 H62 107.4 . .
N1 C7 C6 113.25(11) 3_566 .
N1 C7 H71 108.9 3_566 .
C6 C7 H71 108.9 . .
N1 C7 H72 108.9 3_566 .
C6 C7 H72 108.9 . .
H71 C7 H72 107.7 . .
N1 C8 C9 118.78(11) . .
N1 C8 H81 107.6 . .
C9 C8 H81 107.6 . .
N1 C8 H82 107.6 . .
C9 C8 H82 107.6 . .
H81 C8 H82 107.1 . .
F3 C9 F2 106.00(15) . .
F3 C9 F1 105.68(12) . .
F2 C9 F1 106.24(13) . .
F3 C9 C8 114.46(12) . .
F2 C9 C8 113.32(12) . .
F1 C9 C8 110.52(11) . .
H11W O1W H12W 105.8 . .

loop_
_geom_bond_atom_site_label_1
_geom_bond_atom_site_label_2
_geom_bond_distance
_geom_bond_site_symmetry_2
N1 C8 1.4588(17) .
N1 C2 1.4739(17) .
N1 C7 1.4848(17) 3_566
C2 C3 1.5192(19) .
C2 H21 0.9900 .
C2 H22 0.9900 .
C3 N4 1.4923(17) .
C3 H31 0.9900 .
C3 H32 0.9900 .
N4 C5 1.4944(16) .
N4 H41 0.9200 .
N4 H42 0.9200 .
C5 C6 1.523(2) .
C5 H51 0.9900 .
C5 H52 0.9900 .
C6 C7 1.528(2) .
C6 H61 0.9900 .
C6 H62 0.9900 .
C7 N1 1.4848(17) 3_566
C7 H71 0.9900 .
C7 H72 0.9900 .
C8 C9 1.5140(19) .
C8 H81 0.9900 .
C8 H82 0.9900 .
C9 F3 1.3205(17) .
C9 F2 1.3254(18) .
C9 F1 1.3323(16) .
O1W H11W 0.8445 .
O1W H12W 0.8553 .
